data_2104104
loop_
_publ_author_name
'Trzop, El\.zbieta'
'Turowska-Tyrk, Ilona'

_publ_section_title
;
 Monitoring structural transformations in crystals. 12. Course of an
 intramolecular [4+4] photocycloaddition in a crystal
;
_journal_issue 3
_journal_name_full 'Acta Crystallographica Section B'
_journal_page_first 375
_journal_page_last 382
_journal_paper_doi 10.1107/S0108768108009853
_journal_volume 64
_journal_year 2008
_chemical_formula_sum 'C32 H24'
_chemical_formula_weight 408.51
_chemical_name_systematic
;
 ?
;
_space_group_IT_number 14
_symmetry_cell_setting monoclinic
_symmetry_space_group_name_Hall '-P 2ybc'
_symmetry_space_group_name_H-M 'P 1 21/c 1'
_atom_sites_solution_hydrogens geom
_atom_sites_solution_primary direct
_atom_sites_solution_secondary geom
_audit_creation_method SHELXL-97
_cell_angle_alpha 90.00
_cell_angle_beta 113.05(3)
_cell_angle_gamma 90.00
_cell_formula_units_Z 2
_cell_length_a 10.285(2)
_cell_length_b 12.791(2)
_cell_length_c 8.4484(18)
_cell_measurement_reflns_used 1000
_cell_measurement_temperature 299(2)
_cell_measurement_theta_max 27
_cell_measurement_theta_min 3
_cell_volume 1022.7(4)
_computing_cell_refinement 'CRYSALIS (Oxford Diffraction, 2003)'
_computing_data_collection 'CRYSALIS (Oxford Diffraction, 2003)'
_computing_data_reduction 'CRYSALIS (Oxford Diffraction, 2003)'
_computing_molecular_graphics 'ORTEP-3 for Windows (Farrugia, 1997)'
_computing_publication_material 'SHELXL-97 (Sheldrick, 1997)'
_computing_structure_refinement 'SHELXL-97 (Sheldrick, 1997)'
_computing_structure_solution 'SHELXL-97 (Sheldrick, 1997)'
_diffrn_ambient_temperature 299(2)
_diffrn_measured_fraction_theta_full 0.994
_diffrn_measured_fraction_theta_max 0.994
_diffrn_measurement_device_type 'Kuma KM4CCD diffractometer'
_diffrn_measurement_method '\w scans'
_diffrn_radiation_monochromator graphite
_diffrn_radiation_source 'fine-focus sealed tube'
_diffrn_radiation_type MoK\a
_diffrn_radiation_wavelength 0.71073
_diffrn_reflns_av_R_equivalents 0.0182
_diffrn_reflns_av_sigmaI/netI 0.0203
_diffrn_reflns_limit_h_max 12
_diffrn_reflns_limit_h_min -12
_diffrn_reflns_limit_k_max 11
_diffrn_reflns_limit_k_min -15
_diffrn_reflns_limit_l_max 9
_diffrn_reflns_limit_l_min -10
_diffrn_reflns_number 5204
_diffrn_reflns_theta_full 25.00
_diffrn_reflns_theta_max 25.00
_diffrn_reflns_theta_min 3.07
_exptl_absorpt_coefficient_mu 0.075
_exptl_absorpt_correction_type none
_exptl_crystal_colour orange
_exptl_crystal_density_diffrn 1.327
_exptl_crystal_density_method 'not measured'
_exptl_crystal_description plate
_exptl_crystal_F_000 432
_exptl_crystal_size_max 0.55
_exptl_crystal_size_mid 0.325
_exptl_crystal_size_min 0.15
_refine_diff_density_max 0.177
_refine_diff_density_min -0.156
_refine_ls_extinction_coef 0.037(9)
_refine_ls_extinction_expression Fc^*^=kFc[1+0.001xFc^2^\l^3^/sin(2\q)]^-1/4^
_refine_ls_extinction_method SHELXL
_refine_ls_goodness_of_fit_ref 1.072
_refine_ls_hydrogen_treatment constr
_refine_ls_matrix_type fullcycle
_refine_ls_number_parameters 211
_refine_ls_number_reflns 1786
_refine_ls_number_restraints 200
_refine_ls_restrained_S_all 1.307
_refine_ls_R_factor_all 0.0662
_refine_ls_R_factor_gt 0.0479
_refine_ls_shift/su_max 0.000
_refine_ls_shift/su_mean 0.000
_refine_ls_structure_factor_coef Fsqd
_refine_ls_weighting_details 'calc w=1/[\s^2^(Fo^2^)+(0.0761P)^2^+0.2388P] where P=(Fo^2^+2Fc^2^)/3'
_refine_ls_weighting_scheme calc
_refine_ls_wR_factor_gt 0.1335
_refine_ls_wR_factor_ref 0.1477
_reflns_number_gt 1291
_reflns_number_total 1786
_reflns_threshold_expression >2sigma(I)
_cod_data_source_file bk5072.cif
_cod_data_source_block 9.9P
_cod_depositor_comments
;
The following automatic conversions were performed:
'_symmetry_cell_setting' value 'Monoclinic' changed to 'monoclinic'
according to '/home/saulius/struct/CIF-dictionaries/cif_core.dic'
dictionary named 'cif_core.dic' version 2.4.1 from 2010-06-29.

Automatic conversion script
Id: cif_fix_enum 1527 2010-12-29 10:47:43Z saulius 

The following automatic conversions were performed:

'_symmetry_cell_setting' value 'Monoclinic' changed to 'monoclinic'
according to /home/saulius/struct/CIF-dictionaries/cif_core.dic
dictionary named 'cif_core.dic' version 2.4.1 from 2010-06-29.

Automatic conversion script
Id: cif_fix_values 1715 2011-07-08 13:25:40Z adriana 
;
_cod_original_cell_volume 1022.7(3)
_cod_original_sg_symbol_H-M 'P 21/c'
_cod_database_code 2104104
_cod_database_fobs_code 2104104

loop_
_symmetry_equiv_pos_as_xyz
'x, y, z'
'-x, y+1/2, -z+1/2'
'-x, -y, -z'
'x, -y-1/2, z-1/2'

loop_
_atom_site_type_symbol
_atom_site_label
_atom_site_fract_x
_atom_site_fract_y
_atom_site_fract_z
_atom_site_U_iso_or_equiv
_atom_site_adp_type
_atom_site_calc_flag
_atom_site_refinement_flags
_atom_site_occupancy
_atom_site_disorder_assembly
_atom_site_disorder_group
C C1P 0.284(2) 0.547(2) 0.851(3) 0.077(10) Uiso d PDU 0.099(6) A 1
H H1P 0.3047 0.4988 0.9394 0.092 Uiso calc PR 0.099(6) A 1
C C2P 0.387(3) 0.615(3) 0.846(4) 0.067(9) Uiso d PDU 0.099(6) A 1
H H2P 0.4778 0.6112 0.9315 0.081 Uiso calc PR 0.099(6) A 1
C C3P 0.357(3) 0.688(3) 0.719(4) 0.068(10) Uiso d PDU 0.099(6) A 1
H H3P 0.4285 0.7321 0.7167 0.082 Uiso calc PR 0.099(6) A 1
C C4P 0.224(3) 0.696(3) 0.593(5) 0.058(6) Uiso d PDU 0.099(6) A 1
H H4P 0.2052 0.7461 0.5069 0.070 Uiso calc PR 0.099(6) A 1
C C5P -0.268(3) 0.650(3) 0.467(5) 0.054(6) Uiso d PDU 0.099(6) A 1
H H5P -0.2897 0.7008 0.3814 0.065 Uiso calc PR 0.099(6) A 1
C C6P -0.369(3) 0.620(3) 0.528(4) 0.066(6) Uiso d PDU 0.099(6) A 1
H H6P -0.4585 0.6495 0.4828 0.079 Uiso calc PR 0.099(6) A 1
C C7P -0.335(3) 0.547(3) 0.656(4) 0.068(7) Uiso d PDU 0.099(6) A 1
H H7P -0.4036 0.5249 0.6944 0.081 Uiso calc PR 0.099(6) A 1
C C8P -0.201(3) 0.504(3) 0.728(5) 0.058(7) Uiso d PDU 0.099(6) A 1
H H8P -0.1781 0.4587 0.8206 0.069 Uiso calc PR 0.099(6) A 1
C C9P 0.038(2) 0.4712(11) 0.695(2) 0.065(8) Uiso d PDU 0.099(6) . 1
C C10P -0.028(2) 0.6190(15) 0.451(2) 0.067(10) Uiso d PDU 0.099(6) . 1
C C11P -0.134(3) 0.606(3) 0.534(4) 0.043(6) Uiso d PDU 0.099(6) A 1
C C12P -0.099(3) 0.530(2) 0.663(4) 0.044(6) Uiso d PDU 0.099(6) A 1
C C13P 0.151(2) 0.5513(18) 0.723(3) 0.042(13) Uiso d PD 0.099(6) A 1
C C14P 0.117(3) 0.630(2) 0.594(3) 0.058(12) Uiso d PDU 0.099(6) A 1
C C15P -0.065(5) 0.6992(14) 0.305(3) 0.049(6) Uiso d PDU 0.099(6) . 1
H H15A -0.1566 0.7319 0.2770 0.058 Uiso calc PR 0.099(6) A 1
H H15B 0.0073 0.7519 0.3245 0.058 Uiso calc PR 0.099(6) A 1
C C16P 0.066(3) 0.3806(15) 0.823(2) 0.041(5) Uiso d PDU 0.099(6) . 1
H H16A 0.1571 0.3863 0.9193 0.049 Uiso calc PR 0.099(6) A 1
H H16B -0.0086 0.3708 0.8644 0.049 Uiso calc PR 0.099(6) A 1
C C1R 0.3294(4) 0.5680(3) 0.8282(4) 0.0612(9) Uani d PDU 0.901(6) A 2
H H1R 0.3660 0.5174 0.9132 0.073 Uiso calc PR 0.901(6) A 2
C C2R 0.4192(4) 0.6375(3) 0.8014(5) 0.0720(10) Uani d PDU 0.901(6) A 2
H H2R 0.5151 0.6355 0.8709 0.086 Uiso calc PR 0.901(6) A 2
C C3R 0.3681(4) 0.7108(3) 0.6710(6) 0.0716(10) Uani d PDU 0.901(6) A 2
H H3R 0.4301 0.7580 0.6536 0.086 Uiso calc PR 0.901(6) A 2
C C4R 0.2284(5) 0.7145(3) 0.5684(6) 0.0621(10) Uani d PDU 0.901(6) A 2
H H4R 0.1973 0.7623 0.4784 0.075 Uiso calc PR 0.901(6) A 2
C C5R -0.2562(4) 0.6257(3) 0.4927(6) 0.0661(10) Uani d PDU 0.901(6) A 2
H H5R -0.2937 0.6723 0.4014 0.079 Uiso calc PR 0.901(6) A 2
C C6R -0.3429(4) 0.5814(4) 0.5590(6) 0.0819(12) Uani d PDU 0.901(6) A 2
H H6R -0.4378 0.6001 0.5168 0.098 Uiso calc PR 0.901(6) A 2
C C7R -0.2904(5) 0.5070(4) 0.6914(6) 0.0838(13) Uani d PDU 0.901(6) A 2
H H7R -0.3511 0.4766 0.7356 0.101 Uiso calc PR 0.901(6) A 2
C C8R -0.1525(5) 0.4792(3) 0.7552(5) 0.0678(10) Uani d PDU 0.901(6) A 2
H H8R -0.1205 0.4280 0.8398 0.081 Uiso calc PR 0.901(6) A 2
C C9R 0.0863(3) 0.5007(2) 0.7584(3) 0.0484(8) Uani d PDU 0.901(6) A 2
C C10R -0.0169(3) 0.6508(2) 0.4939(4) 0.0458(8) Uani d PDU 0.901(6) A 2
C C11R -0.1098(4) 0.6033(3) 0.5583(5) 0.0489(9) Uani d PDU 0.901(6) A 2
C C12R -0.0556(4) 0.5274(2) 0.6945(4) 0.0489(8) Uani d PDU 0.901(6) A 2
C C13R 0.1812(5) 0.5707(3) 0.7297(4) 0.0461(9) Uani d PD 0.901(6) A 2
C C14R 0.1270(4) 0.6466(3) 0.5946(4) 0.0454(10) Uani d PDU 0.901(6) A 2
C C15R -0.0743(6) 0.6931(2) 0.3129(5) 0.0614(12) Uani d PDU 0.901(6) . 2
H H15C 0.0003 0.7310 0.2947 0.074 Uiso calc PR 0.901(6) A 2
H H15D -0.1492 0.7425 0.3008 0.074 Uiso calc PR 0.901(6) A 2
C C16R 0.1333(5) 0.3919(2) 0.8292(3) 0.0582(9) Uani d PDU 0.901(6) . 2
H H16C 0.1007 0.3776 0.9204 0.070 Uiso calc PR 0.901(6) A 2
H H16D 0.2357 0.3888 0.8781 0.070 Uiso calc PR 0.901(6) A 2

loop_
_atom_site_aniso_label
_atom_site_aniso_U_11
_atom_site_aniso_U_22
_atom_site_aniso_U_33
_atom_site_aniso_U_12
_atom_site_aniso_U_13
_atom_site_aniso_U_23
C1R 0.065(2) 0.0537(18) 0.0527(18) 0.0029(18) 0.0096(16) -0.0043(14)
C2R 0.057(2) 0.073(2) 0.079(2) -0.0064(17) 0.019(2) -0.009(2)
C3R 0.071(2) 0.069(2) 0.078(3) -0.0153(17) 0.032(2) -0.007(2)
C4R 0.092(3) 0.0428(19) 0.060(2) -0.0030(15) 0.0389(18) 0.0017(14)
C5R 0.065(2) 0.057(2) 0.067(2) 0.0016(16) 0.0161(17) -0.0186(18)
C6R 0.056(2) 0.085(3) 0.097(3) -0.010(2) 0.022(2) -0.030(3)
C7R 0.076(3) 0.098(3) 0.089(3) -0.030(3) 0.045(2) -0.026(2)
C8R 0.085(3) 0.066(2) 0.060(2) -0.020(2) 0.037(2) -0.0124(16)
C9R 0.0672(19) 0.0408(14) 0.0302(14) -0.0022(13) 0.0116(13) 0.0001(11)
C10R 0.068(2) 0.0269(13) 0.0430(15) 0.0064(11) 0.0217(13) -0.0003(12)
C11R 0.0556(19) 0.0414(15) 0.0441(17) 0.0029(13) 0.0133(15) -0.0124(12)
C12R 0.068(2) 0.0432(15) 0.0369(15) -0.0105(15) 0.0224(17) -0.0110(11)
C13R 0.060(2) 0.0359(15) 0.0406(18) -0.0003(16) 0.0178(14) -0.0057(12)
C14R 0.065(2) 0.0319(14) 0.0426(16) 0.0034(12) 0.0245(14) -0.0027(11)
C15R 0.085(3) 0.0412(15) 0.0519(18) 0.0104(14) 0.0204(16) 0.0112(12)
C16R 0.074(2) 0.0480(16) 0.0412(15) -0.0046(15) 0.0097(14) 0.0101(12)

loop_
_atom_type_symbol
_atom_type_description
_atom_type_scat_dispersion_real
_atom_type_scat_dispersion_imag
_atom_type_scat_source
C C 0.0033 0.0016 'International Tables Vol C Tables 4.2.6.8 and 6.1.1.4'
H H 0.0000 0.0000 'International Tables Vol C Tables 4.2.6.8 and 6.1.1.4'

loop_
_geom_angle_atom_site_label_1
_geom_angle_atom_site_label_2
_geom_angle_atom_site_label_3
_geom_angle_site_symmetry_1
_geom_angle_site_symmetry_3
_geom_angle
C13P C1P C2P . . 119.7(16)
C3P C2P C1P . . 120.8(16)
C2P C3P C4P . . 120.8(16)
C3P C4P C14P . . 120.0(16)
C6P C5P C11P . . 120.4(16)
C7P C6P C5P . . 119.4(16)
C6P C7P C8P . . 121.2(17)
C7P C8P C12P . . 120.6(16)
C13P C9P C12P . . 107.3(12)
C13P C9P C16P . . 118.8(14)
C12P C9P C16P . . 113.9(13)
C13P C9P C10P . 3_566 114.1(14)
C12P C9P C10P . 3_566 115.5(14)
C16P C9P C10P . 3_566 86.6(7)
C11P C10P C14P . . 107.8(14)
C11P C10P C15P . . 116.7(17)
C14P C10P C15P . . 116.0(17)
C11P C10P C9P . 3_566 114.8(15)
C14P C10P C9P . 3_566 114.1(15)
C15P C10P C9P . 3_566 86.6(7)
C5P C11P C12P . . 120.6(14)
C5P C11P C10P . . 123.1(15)
C12P C11P C10P . . 115.3(13)
C8P C12P C11P . . 117.7(13)
C8P C12P C9P . . 126.9(15)
C11P C12P C9P . . 114.5(13)
C1P C13P C14P . . 119.9(14)
C1P C13P C9P . . 124.9(15)
C14P C13P C9P . . 114.9(13)
C4P C14P C13P . . 118.7(14)
C4P C14P C10P . . 125.8(16)
C13P C14P C10P . . 114.5(13)
C16P C15P C10P 3_566 . 93.2(9)
C15P C16P C9P 3_566 . 93.5(9)
C2R C1R C13R . . 121.8(3)
C1R C2R C3R . . 120.2(3)
C4R C3R C2R . . 120.6(4)
C3R C4R C14R . . 122.1(3)
C6R C5R C11R . . 121.8(4)
C5R C6R C7R . . 120.3(4)
C8R C7R C6R . . 120.8(3)
C7R C8R C12R . . 121.0(4)
C12R C9R C13R . . 118.0(2)
C12R C9R C16R . . 120.2(3)
C13R C9R C16R . . 121.0(3)
C14R C10R C11R . . 117.9(3)
C14R C10R C15R . . 122.3(3)
C11R C10R C15R . . 119.4(3)
C10R C11R C5R . . 122.7(3)
C10R C11R C12R . . 119.3(3)
C5R C11R C12R . . 118.0(3)
C9R C12R C8R . . 122.1(3)
C9R C12R C11R . . 119.8(3)
C8R C12R C11R . . 118.1(3)
C9R C13R C1R . . 122.5(3)
C9R C13R C14R . . 119.1(3)
C1R C13R C14R . . 118.4(4)
C10R C14R C13R . . 120.1(3)
C10R C14R C4R . . 123.1(3)
C13R C14R C4R . . 116.8(3)
C10R C15R C16R . 3_566 114.3(3)
C9R C16R C15R . 3_566 111.7(2)

loop_
_geom_bond_atom_site_label_1
_geom_bond_atom_site_label_2
_geom_bond_site_symmetry_2
_geom_bond_distance
C1P C13P . 1.372(18)
C1P C2P . 1.383(19)
C2P C3P . 1.366(12)
C3P C4P . 1.369(12)
C4P C14P . 1.394(18)
C5P C6P . 1.380(19)
C5P C11P . 1.391(18)
C6P C7P . 1.369(12)
C7P C8P . 1.382(19)
C8P C12P . 1.396(18)
C9P C13P . 1.498(15)
C9P C12P . 1.520(16)
C9P C16P . 1.535(11)
C9P C10P 3_566 1.665(9)
C10P C11P . 1.511(16)
C10P C14P . 1.516(16)
C10P C15P . 1.538(18)
C10P C9P 3_566 1.665(9)
C11P C12P . 1.403(18)
C13P C14P . 1.420(18)
C15P C16P 3_566 1.483(9)
C16P C15P 3_566 1.483(9)
C1R C2R . 1.363(5)
C1R C13R . 1.422(5)
C2R C3R . 1.384(6)
C3R C4R . 1.357(5)
C4R C14R . 1.439(5)
C5R C6R . 1.349(4)
C5R C11R . 1.415(5)
C6R C7R . 1.405(6)
C7R C8R . 1.352(5)
C8R C12R . 1.427(4)
C9R C12R . 1.386(5)
C9R C13R . 1.414(5)
C9R C16R . 1.517(4)
C10R C14R . 1.390(4)
C10R C11R . 1.409(4)
C10R C15R . 1.507(4)
C11R C12R . 1.441(4)
C13R C14R . 1.434(4)
C15R C16R 3_566 1.556(4)
C16R C15R 3_566 1.556(4)
